data_2003825
loop_
_publ_author_name
'Moreno-Esparza, R.'
'Molins, E.'
'Brians\'o-Penalva, J. L.'
'Ruiz-Ram\'irez, L.'
'Red\'on, R.'

_publ_section_title
;
 Aqua(1,10-phenanthroline)(<small>L</small>-serinato)copper(II) Nitrate
;
_journal_issue 8
_journal_name_full 'Acta Crystallographica Section C'
_journal_page_first 1505
_journal_page_last 1508
_journal_paper_doi 10.1107/S0108270195002010
_journal_volume 51
_journal_year 1995
_chemical_formula_moiety
;
[Cu 2+(H2 O)(C3 H6 N O3 1-)(C12 H8 N2)](N O3 1-)
;
_chemical_formula_structural
;
[Cu (H2 O)(C3 H6 N O3 )(C12 H8 N2)](N O3 )
;
_chemical_formula_sum 'C15 H16 Cu N4 O7'
_chemical_formula_weight 427.86
_chemical_name_systematic
;
[(Aqua)(L-serinato)(1,10-phenantroline) copper(II)] nitrate.
;
_space_group_IT_number 1
_symmetry_cell_setting triclinic
_symmetry_space_group_name_Hall 'P 1'
_symmetry_space_group_name_H-M 'P 1'
_audit_creation_method SHELXL
_cell_angle_alpha 97.46(1)
_cell_angle_beta 106.79(1)
_cell_angle_gamma 108.76(1)
_cell_formula_units_Z 2
_cell_length_a 7.624(2)
_cell_length_b 10.027(2)
_cell_length_c 12.001(3)
_cell_measurement_reflns_used 25
_cell_measurement_temperature 294(2)
_cell_measurement_theta_max 24.402
_cell_measurement_theta_min 11.470
_cell_volume 806.2(3)
_computing_cell_refinement 'CAD-4 Software (Enraf-Nonius, 1989)'
_computing_data_collection 'CAD-4 Software (Enraf-Nonius, 1989)'
_computing_data_reduction 'MolEN (Fair, 1990)'
_computing_molecular_graphics
;
PC-ORTEP (Schmid & Bruggemann, 1990a) and PC-PLUTO
(Schmid & Bruggemann, 1990b)
;
_computing_structure_refinement 'SHELXL93 (Sheldrick, 1993)'
_computing_structure_solution 'SHELXS86 (Sheldrick, 1990)'
_diffrn_ambient_temperature 294(2)
_diffrn_measurement_device 'Enraf-Nonius CAD4'
_diffrn_measurement_method \w/2\q
_diffrn_radiation_monochromator graphite
_diffrn_radiation_source 'fine-focus sealed tube'
_diffrn_radiation_type MoK\a
_diffrn_radiation_wavelength 0.71073
_diffrn_reflns_av_R_equivalents 0.0000
_diffrn_reflns_av_sigmaI/netI 0.0239
_diffrn_reflns_limit_h_max 10
_diffrn_reflns_limit_h_min -10
_diffrn_reflns_limit_k_max 14
_diffrn_reflns_limit_k_min -14
_diffrn_reflns_limit_l_max 17
_diffrn_reflns_limit_l_min 0
_diffrn_reflns_number 5087
_diffrn_reflns_theta_max 30.40
_diffrn_reflns_theta_min 1.83
_diffrn_standards_decay_% 0
_diffrn_standards_interval_time 60
_diffrn_standards_number 3
_exptl_absorpt_coefficient_mu 1.406
_exptl_absorpt_correction_T_max 0.9999
_exptl_absorpt_correction_T_min 0.9318
_exptl_absorpt_correction_type 'empirical via \y scans using 9 reflections'
_exptl_crystal_colour blue
_exptl_crystal_density_diffrn 1.763
_exptl_crystal_description prismatic
_exptl_crystal_F_000 438
_exptl_crystal_size_max 0.55
_exptl_crystal_size_mid 0.33
_exptl_crystal_size_min 0.20
_refine_diff_density_max 1.139
_refine_diff_density_min -0.810
_refine_ls_abs_structure_details 'Flack (1983); \c = 0.06(2)'
_refine_ls_abs_structure_Flack 0.06(2)
_refine_ls_extinction_method none
_refine_ls_goodness_of_fit_all 1.046
_refine_ls_goodness_of_fit_obs 1.084
_refine_ls_hydrogen_treatment 'refU: Hbonded to C'
_refine_ls_matrix_type full
_refine_ls_number_parameters 485
_refine_ls_number_reflns 5087
_refine_ls_number_restraints 37
_refine_ls_restrained_S_all 1.042
_refine_ls_restrained_S_obs 1.080
_refine_ls_R_factor_all 0.0516
_refine_ls_R_factor_obs 0.0383
_refine_ls_shift/esd_max 0.495
_refine_ls_shift/esd_mean 0.018
_refine_ls_structure_factor_coef Fsqd
_refine_ls_weighting_scheme
;
calc w = 1/[\s^2^(F~o~^2^) + (0.0560P)^2^ + 0.7766P]
where P = (F~o~^2^ + 2F~c~^2^)/3
;
_refine_ls_wR_factor_all 0.1070
_refine_ls_wR_factor_obs 0.1018
_reflns_number_observed 4355
_reflns_number_total 5087
_reflns_observed_criterion >2sigma(I)
_cod_data_source_file na1141.cif
_cod_data_source_block rm01
_cod_database_code 2003825

loop_
_symmetry_equiv_pos_as_xyz
'x, y, z'

loop_
_atom_site_aniso_label
_atom_site_aniso_U_11
_atom_site_aniso_U_12
_atom_site_aniso_U_13
_atom_site_aniso_U_22
_atom_site_aniso_U_23
_atom_site_aniso_U_33
Cu1 0.0235(4) 0.0014(3) 0.0008(3) 0.0256(4) 0.0067(3) 0.0199(4)
N1 0.021(3) 0.004(2) -0.001(2) 0.027(3) 0.003(2) 0.013(2)
N2 0.028(3) 0.002(2) 0.004(2) 0.026(3) 0.005(2) 0.018(3)
N3 0.027(3) 0.003(3) 0.001(3) 0.042(4) 0.015(3) 0.032(4)
OW 0.056(4) 0.008(3) 0.030(3) 0.035(3) 0.001(3) 0.040(3)
O1 0.030(3) 0.004(2) 0.001(2) 0.039(3) 0.009(2) 0.024(3)
O2 0.037(2) 0.013(2) 0.005(2) 0.048(3) 0.019(2) 0.026(2)
O3 0.027(3) 0.006(2) -0.005(3) 0.029(3) -0.002(3) 0.076(5)
C1 0.031(4) 0.006(3) 0.011(3) 0.027(4) 0.011(3) 0.028(4)
C2 0.041(4) 0.010(3) 0.017(3) 0.035(4) 0.018(3) 0.038(4)
C3 0.025(3) 0.005(3) 0.003(3) 0.032(4) 0.002(3) 0.022(3)
C4 0.030(4) 0.006(3) 0.011(3) 0.027(4) 0.000(3) 0.036(4)
C5 0.0297(11) 0.0116(9) -0.0010(9) 0.0369(12) 0.0013(9) 0.0223(11)
C6 0.042(4) 0.025(4) 0.011(3) 0.044(4) 0.012(3) 0.028(4)
C7 0.024(3) 0.008(2) 0.006(3) 0.025(3) 0.007(3) 0.033(4)
C8 0.051(5) 0.034(4) 0.021(4) 0.063(6) 0.030(4) 0.032(4)
C9 0.033(4) 0.014(3) 0.023(4) 0.032(4) 0.032(4) 0.059(5)
C10 0.033(3) 0.020(3) 0.008(3) 0.041(4) 0.016(3) 0.023(3)
C11 0.017(3) 0.006(3) 0.003(3) 0.030(4) -0.003(3) 0.025(3)
C12 0.020(3) 0.001(2) 0.009(2) 0.017(3) 0.005(2) 0.021(3)
C13 0.021(2) 0.006(2) 0.003(2) 0.030(3) 0.005(2) 0.023(3)
C14 0.024(2) 0.007(2) 0.003(2) 0.028(2) 0.005(2) 0.024(2)
C15 0.047(3) -0.001(2) -0.011(2) 0.043(2) 0.009(2) 0.043(3)
Cu2 0.0243(4) 0.0025(3) 0.0006(3) 0.0267(4) 0.0080(3) 0.0202(4)
N1' 0.027(3) 0.007(3) 0.013(3) 0.026(3) 0.009(3) 0.028(3)
N2' 0.019(3) 0.011(2) 0.006(2) 0.031(3) 0.010(3) 0.026(3)
N3' 0.032(4) -0.005(3) -0.007(3) 0.021(3) 0.011(3) 0.032(4)
OW' 0.050(4) 0.014(3) 0.021(3) 0.043(4) 0.014(3) 0.049(4)
O1' 0.039(3) -0.003(2) -0.004(3) 0.026(3) 0.018(2) 0.035(3)
O2' 0.038(2) 0.006(2) 0.003(2) 0.038(2) 0.017(2) 0.028(2)
O3' 0.037(4) -0.006(3) 0.009(4) 0.044(4) 0.005(3) 0.067(5)
C1' 0.029(4) 0.008(3) 0.009(3) 0.033(4) 0.008(3) 0.027(4)
C2' 0.022(3) -0.005(2) 0.010(3) 0.025(3) -0.002(3) 0.038(4)
C3' 0.026(4) -0.001(3) 0.007(4) 0.028(4) -0.004(4) 0.047(5)
C4' 0.018(3) 0.011(3) -0.002(2) 0.032(4) 0.002(2) 0.013(2)
C5' 0.0297(11) 0.0116(9) -0.0010(9) 0.0369(12) 0.0013(9) 0.0223(11)
C6' 0.031(3) 0.011(3) -0.005(2) 0.037(4) 0.006(2) 0.011(2)
C7' 0.034(3) 0.026(3) 0.011(2) 0.045(4) 0.013(3) 0.013(3)
C8' 0.027(3) 0.011(3) 0.005(3) 0.028(3) 0.012(3) 0.030(4)
C9' 0.034(4) 0.010(3) 0.007(3) 0.039(4) 0.011(3) 0.027(3)
C10' 0.025(3) -0.006(2) 0.009(3) 0.021(3) 0.007(3) 0.044(4)
C11' 0.027(3) 0.013(3) 0.010(3) 0.024(3) 0.014(2) 0.019(3)
C12' 0.023(3) 0.015(3) 0.003(2) 0.036(4) 0.004(3) 0.018(3)
C13' 0.036(3) 0.011(2) 0.008(2) 0.026(2) 0.009(2) 0.021(2)
C14' 0.022(2) 0.007(2) 0.003(2) 0.031(2) 0.008(2) 0.026(2)
C15' 0.047(3) -0.001(2) -0.011(2) 0.043(2) 0.009(2) 0.043(3)
N4 0.025(3) 0.008(2) 0.011(2) 0.032(3) 0.003(2) 0.044(3)
O4 0.052(2) 0.006(2) 0.009(2) 0.081(2) -0.002(2) 0.056(2)
O5 0.052(2) 0.006(2) 0.009(2) 0.081(2) -0.002(2) 0.056(2)
O6 0.052(2) 0.006(2) 0.009(2) 0.081(2) -0.002(2) 0.056(2)
N4' 0.053(4) 0.000(3) -0.013(3) 0.042(4) 0.019(3) 0.039(4)
O4' 0.055(2) 0.023(2) 0.028(2) 0.095(3) 0.033(2) 0.076(3)
O5' 0.055(2) 0.023(2) 0.028(2) 0.095(3) 0.033(2) 0.076(3)
O6' 0.055(2) 0.023(2) 0.028(2) 0.095(3) 0.033(2) 0.076(3)

loop_
_atom_site_label
_atom_site_occupancy
_atom_site_fract_x
_atom_site_fract_y
_atom_site_fract_z
_atom_site_U_iso_or_equiv
_atom_site_thermal_displace_type
_atom_site_calc_flag
_atom_site_refinement_flags
_atom_site_type_symbol
Cu1 1 0.46104(6) 0.67527(5) 0.86369(4) 0.0266(2) Uani d D Cu
N1 1 0.7002(5) 0.8473(4) 0.9733(3) 0.0234(13) Uani d D N
N2 1 0.5121(7) 0.5943(5) 1.0111(3) 0.0272(14) Uani d D N
N3 1 0.2014(5) 0.5221(5) 0.7577(4) 0.038(2) Uani d D N
HNA 1 0.1101(87) 0.5198(91) 0.7765(77) 0.067(10) Uiso d D H
HNB 1 0.2492(117) 0.4693(74) 0.7370(87) 0.067(10) Uiso d D H
OW 1 0.6490(7) 0.5895(5) 0.7808(4) 0.0438(15) Uani d D O
HW1 1 0.7244(94) 0.6512(55) 0.7552(62) 0.042(3) Uiso d D H
HW2 1 0.5936(85) 0.5103(42) 0.7260(44) 0.042(3) Uiso d D H
O1 1 0.3982(7) 0.7905(4) 0.7522(3) 0.0354(13) Uani d D O
O2 1 0.2056(8) 0.7687(7) 0.5655(5) 0.0380(12) Uani d . O
O3 1 -0.1532(9) 0.3526(7) 0.5592(7) 0.052(2) Uani d D O
H3A 1 -0.2348(129) 0.3696(151) 0.5584(129) 0.115(26) Uiso d D H
C1 1 0.7896(12) 0.9702(8) 0.9487(7) 0.030(2) Uani d . C
H1 1 0.7377(12) 0.9842(8) 0.8729(7) 0.042(3) Uiso calc R H
C2 1 0.9598(13) 1.0802(9) 1.0331(7) 0.037(2) Uani d . C
H2 1 1.0230(13) 1.1641(9) 1.0122(7) 0.042(3) Uiso calc R H
C3 1 1.0347(11) 1.0630(9) 1.1494(6) 0.030(2) Uani d . C
H3 1 1.1443(11) 1.1376(9) 1.2069(6) 0.042(3) Uiso calc R H
C4 1 0.9442(12) 0.9329(9) 1.1796(8) 0.033(2) Uani d . C
C5 1 1.0018(12) 0.9037(9) 1.2897(7) 0.0329(5) Uani d . C
H5 1 1.1108(12) 0.9728(9) 1.3520(7) 0.042(3) Uiso calc R H
C6 1 0.9030(13) 0.7766(9) 1.3091(7) 0.036(2) Uani d . C
H6 1 0.9456(13) 0.7601(9) 1.3850(7) 0.042(3) Uiso calc R H
C7 1 0.7355(10) 0.6665(8) 1.2175(7) 0.029(2) Uani d . C
C8 1 0.6223(15) 0.5354(11) 1.2347(8) 0.042(2) Uani d . C
H8 1 0.6535(15) 0.5166(11) 1.3104(8) 0.042(3) Uiso calc R H
C9 1 0.4676(12) 0.4361(9) 1.1415(8) 0.037(2) Uani d . C
H9 1 0.3956(12) 0.3464(9) 1.1507(8) 0.042(3) Uiso calc R H
C10 1 0.4185(11) 0.4725(9) 1.0294(6) 0.030(2) Uani d . C
H10 1 0.3121(11) 0.4041(9) 0.9652(6) 0.042(3) Uiso calc R H
C11 1 0.6717(10) 0.6913(8) 1.1088(6) 0.027(2) Uani d . C
C12 1 0.7735(10) 0.8301(7) 1.0833(6) 0.0208(13) Uani d . C
C13 1 0.2545(10) 0.7164(8) 0.6512(6) 0.0269(13) Uani d . C
C14 1 0.1524(6) 0.5541(5) 0.6388(4) 0.0273(8) Uani d . C
H14 1 0.2058(6) 0.5025(5) 0.5907(4) 0.067(10) Uiso calc R H
C15 1 -0.0659(14) 0.5021(11) 0.5737(8) 0.055(2) Uani d . C
H15A 1 -0.1234(14) 0.5518(11) 0.6188(8) 0.082(13) Uiso calc R H
H15B 1 -0.0912(14) 0.5242(11) 0.4956(8) 0.082(13) Uiso calc R H
Cu2 1 0.64688(6) 0.92114(5) 0.45344(4) 0.0271(2) Uani d D Cu
N1' 1 0.4101(6) 0.7478(4) 0.3434(4) 0.0267(13) Uani d D N
N2' 1 0.5968(7) 0.9997(5) 0.3049(3) 0.0249(13) Uani d D N
N3' 1 0.9048(6) 1.0762(4) 0.5601(4) 0.036(2) Uani d D N
HNC 1 0.8934(130) 1.1490(62) 0.5830(87) 0.067(10) Uiso d D H
HND 1 0.9763(102) 1.1239(84) 0.5322(75) 0.067(10) Uiso d D H
OW' 1 0.4553(7) 1.0061(6) 0.5335(5) 0.047(2) Uani d D O
HW3 1 0.3833(97) 0.9257(47) 0.5421(65) 0.042(3) Uiso d D H
HW4 1 0.5540(68) 1.0087(73) 0.5914(44) 0.042(3) Uiso d D H
O1' 1 0.7110(7) 0.8077(4) 0.5666(4) 0.040(2) Uani d D O
O2' 1 0.9217(8) 0.8167(6) 0.7381(5) 0.0379(12) Uani d . O
O3' 1 1.2619(10) 1.2478(8) 0.7606(8) 0.058(2) Uani d D O
H3B 1 1.3496(144) 1.2480(164) 0.7550(131) 0.115(26) Uiso d D H
C1' 1 0.3201(12) 0.6233(9) 0.3673(7) 0.030(2) Uani d . C
H1' 1 0.3696(12) 0.6093(9) 0.4435(7) 0.042(3) Uiso calc R H
C2' 1 0.1528(10) 0.5127(8) 0.2809(7) 0.033(2) Uani d . C
H2' 1 0.0942(10) 0.4261(8) 0.2998(7) 0.042(3) Uiso calc R H
C3' 1 0.0772(12) 0.5307(9) 0.1716(8) 0.039(2) Uani d . C
H3'1 1 -0.0354(12) 0.4581(9) 0.1145(8) 0.042(3) Uiso calc R H
C4' 1 0.1715(10) 0.6625(8) 0.1441(6) 0.0227(13) Uani d . C
C5' 1 0.1013(12) 0.6944(9) 0.0245(7) 0.0329(5) Uani d . C
H5' 1 -0.0128(12) 0.6273(9) -0.0356(7) 0.042(3) Uiso calc R H
C6' 1 0.2044(11) 0.8221(9) 0.0029(6) 0.030(2) Uani d . C
H6' 1 0.1621(11) 0.8392(9) -0.0728(6) 0.042(3) Uiso calc R H
C7' 1 0.3781(11) 0.9305(9) 0.0962(6) 0.0265(15) Uani d . C
C8' 1 0.4865(11) 1.0663(8) 0.0826(7) 0.0290(15) Uani d . C
H8' 1 0.4501(11) 1.0909(8) 0.0096(7) 0.042(3) Uiso calc R H
C9' 1 0.6488(12) 1.1634(9) 0.1795(7) 0.035(2) Uani d . C
H9' 1 0.7246(12) 1.2518(9) 0.1703(7) 0.042(3) Uiso calc R H
C10' 1 0.6982(11) 1.1295(8) 0.2893(8) 0.035(2) Uani d . C
H10' 1 0.8038(11) 1.1976(8) 0.3541(8) 0.042(3) Uiso calc R H
C11' 1 0.4395(10) 0.9020(8) 0.2139(6) 0.0208(13) Uani d . C
C12' 1 0.3370(11) 0.7698(9) 0.2313(6) 0.0254(15) Uani d . C
C13' 1 0.8698(11) 0.8663(8) 0.6517(6) 0.0285(13) Uani d . C
C14' 1 1.0162(6) 1.0072(5) 0.6430(4) 0.0281(8) Uani d . C
H14' 1 1.1021(6) 0.9802(5) 0.6053(4) 0.067(10) Uiso calc R H
C15' 1 1.1480(15) 1.1090(11) 0.7635(9) 0.055(2) Uani d . C
H15C 1 1.0662(15) 1.1182(11) 0.8104(9) 0.082(13) Uiso calc R H
H15D 1 1.2364(15) 1.0656(11) 0.8049(9) 0.082(13) Uiso calc R H
N4 1 0.3525(6) 0.3080(6) 0.4571(5) 0.0351(14) Uani d D N
O4 1 0.1715(7) 0.2542(9) 0.4336(6) 0.0723(11) Uani d D O
O5 1 0.4228(9) 0.2837(8) 0.3797(5) 0.0723(11) Uani d D O
O6 1 0.4689(8) 0.3985(7) 0.5501(5) 0.0723(11) Uani d D O
N4' 1 0.7487(8) 0.2865(8) 0.8542(5) 0.056(2) Uani d D N
O4' 1 0.9305(7) 0.3349(10) 0.8794(6) 0.0745(11) Uani d D O
O5' 1 0.6799(9) 0.2889(8) 0.9354(6) 0.0745(11) Uani d D O
O6' 1 0.6301(8) 0.2551(7) 0.7515(5) 0.0745(11) Uani d D O

loop_
_atom_type_symbol
_atom_type_description
_atom_type_scat_source
_atom_type_scat_dispersion_real
_atom_type_scat_dispersion_imag
C C 'International Tables Vol C Tables 4.2.6.8 and 6.1.1.4' 0.0033 0.0016
H H 'International Tables Vol C Tables 4.2.6.8 and 6.1.1.4' 0.0000 0.0000
N N 'International Tables Vol C Tables 4.2.6.8 and 6.1.1.4' 0.0061 0.0033
O O 'International Tables Vol C Tables 4.2.6.8 and 6.1.1.4' 0.0106 0.0060
Cu Cu 'International Tables Vol C Tables 4.2.6.8 and 6.1.1.4' 0.3201 1.2651

loop_
_geom_angle_atom_site_label_1
_geom_angle_atom_site_label_2
_geom_angle_atom_site_label_3
_geom_angle
_geom_angle_publ_flag
O1 Cu1 N3 84.7(2) y
O1 Cu1 N1 90.9(2) y
N3 Cu1 N1 171.7(2) y
O1 Cu1 N2 163.9(2) y
N3 Cu1 N2 100.3(2) y
N1 Cu1 N2 82.1(2) y
O1 Cu1 OW 97.8(2) y
N3 Cu1 OW 96.0(2) y
N1 Cu1 OW 91.5(2) y
N2 Cu1 OW 96.8(2) y
C1 N1 C12 118.4(5) ?
C1 N1 Cu1 128.0(4) ?
C12 N1 Cu1 113.7(4) ?
C10 N2 C11 115.8(5) ?
C10 N2 Cu1 131.1(4) ?
C11 N2 Cu1 113.0(4) ?
C14 N3 Cu1 107.8(3) ?
C14 N3 HNA 104.(6) ?
Cu1 N3 HNA 116.(7) ?
C14 N3 HNB 91.(8) ?
Cu1 N3 HNB 94.(6) ?
HNA N3 HNB 140.(9) ?
Cu1 OW HW1 115.(5) ?
Cu1 OW HW2 120.(4) ?
HW1 OW HW2 107.(6) ?
C13 O1 Cu1 114.4(4) ?
C15 O3 H3A 82.(10) ?
N1 C1 C2 122.1(7) ?
N1 C1 H1 119.0(4) ?
C2 C1 H1 119.0(4) ?
C1 C2 C3 119.5(7) ?
C1 C2 H2 120.3(4) ?
C3 C2 H2 120.3(5) ?
C2 C3 C4 120.3(8) ?
C2 C3 H3 119.8(5) ?
C4 C3 H3 119.8(5) ?
C5 C4 C3 125.8(8) ?
C5 C4 C12 120.6(8) ?
C3 C4 C12 113.5(8) ?
C6 C5 C4 120.9(8) ?
C6 C5 H5 119.6(5) ?
C4 C5 H5 119.6(5) ?
C5 C6 C7 122.3(8) ?
C5 C6 H6 118.9(5) ?
C7 C6 H6 118.9(5) ?
C11 C7 C8 116.6(7) ?
C11 C7 C6 118.9(7) ?
C8 C7 C6 124.4(8) ?
C9 C8 C7 120.1(8) ?
C9 C8 H8 120.0(5) ?
C7 C8 H8 119.9(5) ?
C8 C9 C10 118.1(8) ?
C8 C9 H9 121.0(5) ?
C10 C9 H9 121.0(5) ?
N2 C10 C9 123.9(7) ?
N2 C10 H10 118.1(4) ?
C9 C10 H10 118.0(5) ?
C7 C11 N2 125.4(7) ?
C7 C11 C12 120.9(7) ?
N2 C11 C12 113.7(6) ?
N1 C12 C4 126.2(6) ?
N1 C12 C11 117.4(6) ?
C4 C12 C11 116.4(7) ?
O2 C13 O1 123.6(7) ?
O2 C13 C14 119.6(6) ?
O1 C13 C14 116.7(6) ?
N3 C14 C15 112.5(5) ?
N3 C14 C13 109.9(4) ?
C15 C14 C13 111.5(6) ?
N3 C14 H14 107.6(3) ?
C15 C14 H14 107.6(4) ?
C13 C14 H14 107.6(3) ?
O3 C15 C14 110.0(8) ?
O3 C15 H3A 28.(3) ?
C14 C15 H3A 134.(4) ?
O3 C15 H15A 109.7(6) ?
C14 C15 H15A 109.7(4) ?
H3A C15 H15A 86.(4) ?
O3 C15 H15B 109.6(5) ?
C14 C15 H15B 109.7(4) ?
H3A C15 H15B 106.(6) ?
H15A C15 H15B 108.2 ?
O1' Cu2 N3' 84.5(2) y
O1' Cu2 N1' 91.2(2) y
N3' Cu2 N1' 171.8(2) y
O1' Cu2 N2' 163.6(2) y
N3' Cu2 N2' 100.4(2) y
N1' Cu2 N2' 81.9(2) y
O1' Cu2 OW' 98.1(2) y
N3' Cu2 OW' 95.9(2) y
N1' Cu2 OW' 91.6(2) y
N2' Cu2 OW' 96.9(2) y
C1' N1' C12' 119.5(5) ?
C1' N1' Cu2 128.5(5) ?
C12' N1' Cu2 112.0(4) ?
C11' N2' C10' 120.2(5) ?
C11' N2' Cu2 110.8(4) ?
C10' N2' Cu2 129.0(5) ?
C14' N3' Cu2 107.8(3) ?
C14' N3' HNC 123.(7) ?
Cu2 N3' HNC 112.(7) ?
C14' N3' HND 109.(6) ?
Cu2 N3' HND 120.(7) ?
HNC N3' HND 85.(8) ?
Cu2 OW' HW3 98.(5) ?
Cu2 OW' HW4 72.(5) ?
HW3 OW' HW4 90.(7) ?
C13' O1' Cu2 117.0(4) ?
C15' O3' H3B 109.(10) ?
N1' C1' C2' 121.7(7) ?
N1' C1' H1' 119.1(4) ?
C2' C1' H1' 119.2(5) ?
C3' C2' C1' 120.4(8) ?
C3' C2' H2' 119.8(5) ?
C1' C2' H2' 119.8(5) ?
C2' C3' C4' 118.8(7) ?
C2' C3' H3'1 120.6(5) ?
C4' C3' H3'1 120.6(5) ?
C12' C4' C3' 119.5(7) ?
C12' C4' C5' 116.9(7) ?
C3' C4' C5' 123.6(7) ?
C6' C5' C4' 120.3(7) ?
C6' C5' H5' 119.8(4) ?
C4' C5' H5' 119.8(4) ?
C5' C6' C7' 120.9(6) ?
C5' C6' H6' 119.6(4) ?
C7' C6' H6' 119.6(4) ?
C8' C7' C6' 124.2(6) ?
C8' C7' C11' 117.2(7) ?
C6' C7' C11' 118.5(7) ?
C9' C8' C7' 119.2(7) ?
C9' C8' H8' 120.4(5) ?
C7' C8' H8' 120.4(4) ?
C10' C9' C8' 120.4(8) ?
C10' C9' H9' 119.8(5) ?
C8' C9' H9' 119.8(5) ?
N2' C10' C9' 121.5(7) ?
N2' C10' H10' 119.2(4) ?
C9' C10' H10' 119.2(5) ?
N2' C11' C12' 119.6(5) ?
N2' C11' C7' 121.3(6) ?
C12' C11' C7' 119.1(7) ?
N1' C12' C11' 115.8(6) ?
N1' C12' C4' 120.1(7) ?
C11' C12' C4' 124.2(7) ?
O2' C13' O1' 125.2(7) ?
O2' C13' C14' 118.3(6) ?
O1' C13' C14' 116.4(5) ?
C15' C14' N3' 113.1(5) ?
C15' C14' C13' 113.1(6) ?
N3' C14' C13' 109.2(4) ?
C15' C14' H14' 107.0(5) ?
N3' C14' H14' 107.0(3) ?
C13' C14' H14' 107.0(3) ?
O3' C15' C14' 115.3(8) ?
O3' C15' H15C 108.5(6) ?
C14' C15' H15C 108.4(5) ?
O3' C15' H15D 108.4(6) ?
C14' C15' H15D 108.4(4) ?
H15C C15' H15D 107.5 ?
O6 N4 O5 115.8(4) ?
O6 N4 O4 123.8(5) ?
O5 N4 O4 119.9(5) ?
O6' N4' O5' 116.2(5) ?
O6' N4' O4' 123.4(6) ?
O5' N4' O4' 119.6(5) ?

loop_
_geom_bond_atom_site_label_1
_geom_bond_atom_site_label_2
_geom_bond_distance
_geom_bond_publ_flag
Cu1 O1 1.934(2) y
Cu1 N3 1.994(3) y
Cu1 N1 2.008(2) y
Cu1 N2 2.029(2) y
Cu1 OW 2.275(3) y
N1 C1 1.320(8) y
N1 C12 1.334(8) y
N2 C10 1.284(9) y
N2 C11 1.386(8) y
N3 C14 1.472(7) y
N3 HNA 0.79(3) ?
N3 HNB 0.79(3) ?
OW HW1 0.85(3) ?
OW HW2 0.85(3) ?
O1 C13 1.303(8) y
O2 C13 1.232(9) y
O3 C15 1.394(12) y
O3 H3A 0.69(6) ?
C1 C2 1.399(11) y
C1 H1 0.93 ?
C2 C3 1.404(10) y
C2 H2 0.93 ?
C3 C4 1.413(11) y
C3 H3 0.93 ?
C4 C5 1.368(12) y
C4 C12 1.432(11) y
C5 C6 1.344(12) y
C5 H5 0.93 ?
C6 C7 1.423(11) y
C6 H6 0.93 ?
C7 C11 1.341(11) y
C7 C8 1.400(12) y
C8 C9 1.351(13) y
C8 H8 0.93 ?
C9 C10 1.418(10) y
C9 H9 0.93 ?
C10 H10 0.93 ?
C11 C12 1.478(10) y
C13 C14 1.527(8) y
C14 C15 1.496(10) y
C14 H14 0.98 ?
C15 H15A 0.97 ?
C15 H15B 0.97 ?
Cu2 O1' 1.937(2) y
Cu2 N3' 1.996(3) y
Cu2 N1' 2.008(2) y
Cu2 N2' 2.026(2) y
Cu2 OW' 2.275(3) y
N1' C1' 1.329(9) y
N1' C12' 1.376(9) y
N2' C11' 1.342(9) y
N2' C10' 1.352(8) y
N3' C14' 1.503(6) y
N3' HNC 0.79(3) ?
N3' HND 0.79(3) ?
OW' HW3 0.86(3) ?
OW' HW4 0.85(3) ?
O1' C13' 1.236(8) y
O2' C13' 1.226(9) y
O3' C15' 1.395(12) y
O3' H3B 0.69(6) ?
C1' C2' 1.400(10) y
C1' H1' 0.93 ?
C2' C3' 1.333(12) y
C2' H2' 0.93 ?
C3' C4' 1.419(12) y
C3' H3'1 0.93 ?
C4' C12' 1.384(10) y
C4' C5' 1.495(10) y
C5' C6' 1.372(12) y
C5' H5' 0.93 ?
C6' C7' 1.446(10) y
C6' H6' 0.93 ?
C7' C8' 1.406(11) y
C7' C11' 1.451(9) y
C8' C9' 1.389(10) y
C8' H8' 0.93 ?
C9' C10' 1.381(11) y
C9' H9' 0.93 ?
C10' H10' 0.93 ?
C11' C12' 1.382(11) y
C13' C14' 1.531(8) y
C14' C15' 1.503(10) y
C14' H14' 0.98 ?
C15' H15C 0.97 ?
C15' H15D 0.97 ?
N4 O6 1.226(5) ?
N4 O5 1.235(5) ?
N4 O4 1.237(5) ?
N4' O6' 1.227(5) ?
N4' O5' 1.235(5) ?
N4' O4' 1.239(5) ?

loop_
_geom_torsion_atom_site_label_1
_geom_torsion_atom_site_label_2
_geom_torsion_atom_site_label_3
_geom_torsion_atom_site_label_4
_geom_torsion
_geom_torsion_publ_flag
N1 C12 C11 N2 1.4(9) y
N1' C12' C11' N2' -1.4(9) y
O1 C13 C14 N3 16.1(7) y
O1' C13' C14' N3' 23.8(8) y
